data_4340396
loop_
_publ_author_name
'Beckmann, Jens'
'Costantino, Ferdinando'
'Dakternieks, Dainis'
'Duthie, Andrew'
'Ienco, Andrea'
'Midollini, Stefano'
'Mitchell, Cassandra'
'Orlandini, Annabella'
'Sorace, Lorenzo'

_publ_section_title
;
 Inorganic-organic hybrids of the p,p'-diphenylmethylenediphosphinate,
 pcp2-. Synthesis, characterization, and XRPD structures of [Sn(pcp)] and
 [Cu(pcp)].
;
_journal_issue 25
_journal_name_full 'Inorganic chemistry'
_journal_page_first 9416
_journal_page_last 9423
_journal_paper_doi 10.1021/ic050683p
_journal_volume 44
_journal_year 2005
_chemical_formula_sum 'C13 H12 Cu O4 P2'
_chemical_formula_weight 357.63
_chemical_name_systematic ' ?'
_space_group_IT_number 2
_symmetry_cell_setting triclinic
_symmetry_space_group_name_Hall '-P 1'
_symmetry_space_group_name_H-M 'P -1'
_cell_angle_alpha 92.067(5)
_cell_angle_beta 95.902(7)
_cell_angle_gamma 87.847(4)
_cell_formula_units_Z 2
_cell_length_a 10.7126(4)
_cell_length_b 13.0719(4)
_cell_length_c 4.9272(3)
_cell_volume 685.47(5)
_computing_structure_refinement GSAS
_computing_structure_solution FOX
_pd_phase_name 'from C:/dati/ferdinando/CNRFi/Cupcp/cupcp5.cif'
_refine_ls_goodness_of_fit_all 5.07
_refine_ls_matrix_type full
_refine_ls_number_parameters 86
_refine_ls_number_restraints 70
_refine_ls_shift/su_max 2.01
_refine_ls_shift/su_mean 0.43
_cod_data_source_file ic050683psi20050503_045643.cif
_cod_data_source_block compound2
_cod_depositor_comments
;
The following automatic conversions were performed:

'_geom_bond_publ_flag' value 'N' changed to 'n' according to
/usr/data/users/saulius/automatic-downloads/retrospective/ACS/lib/dictionaries/cif_core.dic
dictionary named 'cif_core.dic' version 2.4.2 from 2011-04-26 (50
times).

'_geom_angle_publ_flag' value 'N' changed to 'n' according
to
/usr/data/users/saulius/automatic-downloads/retrospective/ACS/lib/dictionaries/cif_core.dic
dictionary named 'cif_core.dic' version 2.4.2 from 2011-04-26 (39
times).

Automatic conversion script
Id: cif_fix_values 2281 2013-09-26 08:29:07Z andrius 
;
_cod_original_cell_volume 685.47(4)
_cod_original_formula_sum 'C13 Cu O4 P2 H12'
_cod_database_code 4340396

loop_
_symmetry_equiv_pos_site_id
_symmetry_equiv_pos_as_xyz
1 +x,+y,+z
-1 -x,-y,-z

loop_
_atom_site_type_symbol
_atom_site_label
_atom_site_fract_x
_atom_site_fract_y
_atom_site_fract_z
_atom_site_occupancy
_atom_site_thermal_displace_type
_atom_site_U_iso_or_equiv
_atom_site_symmetry_multiplicity
P P1 1.1048(8) 0.2940(7) 0.5960(20) 1.0 Uiso 0.02389 2
P P2 0.8497(8) 0.3979(6) 0.3658(19) 1.0 Uiso 0.03599 2
O O2 1.0935(15) 0.3204(9) 0.8928(24) 1.0 Uiso 0.025 2
O O1 1.1745(13) 0.3564(9) 0.4349(26) 1.0 Uiso 0.025 2
C C11 1.1676(8) 0.1639(6) 0.5714(21) 1.0 Uiso 0.025 2
C C21 0.7009(8) 0.3574(7) 0.2259(20) 1.0 Uiso 0.025 2
C C1 0.9451(10) 0.2790(9) 0.4243(33) 1.0 Uiso 0.025 2
C C16 1.2621(17) 0.1388(10) 0.3936(33) 1.0 Uiso 0.025 2
C C15 1.3197(15) 0.0434(12) 0.397(4) 1.0 Uiso 0.025 2
C C14 1.2900(18) -0.0283(11) 0.590(4) 1.0 Uiso 0.025 2
C C13 1.1912(12) -0.0054(9) 0.7538(30) 1.0 Uiso 0.025 2
C C12 1.1287(10) 0.0891(9) 0.7391(31) 1.0 Uiso 0.025 2
C C22 0.6910(9) 0.2912(13) 0.003(4) 1.0 Uiso 0.025 2
C C23 0.5714(12) 0.2663(15) -0.1238(34) 1.0 Uiso 0.025 2
C C24 0.4624(10) 0.3134(11) -0.0298(31) 1.0 Uiso 0.025 2
C C25 0.4720(10) 0.3751(10) 0.2019(34) 1.0 Uiso 0.025 2
C C26 0.5909(12) 0.3981(13) 0.334(4) 1.0 Uiso 0.025 2
O O3 0.9081(13) 0.4658(9) 0.1958(26) 1.0 Uiso 0.025 2
O O4 0.8339(13) 0.4395(9) 0.6522(24) 1.0 Uiso 0.025 2
Cu Cu1 0.1243(6) 0.4415(4) 0.1046(10) 1.0 Uiso 0.0295 2

loop_
_atom_type_symbol
_atom_type_number_in_cell
P_ 4.0
O_ 8.0
C_ 26.0
Cu 2.0

loop_
_geom_angle_atom_site_label_1
_geom_angle_atom_site_label_2
_geom_angle_atom_site_label_3
_geom_angle
_geom_angle_site_symmetry_1
_geom_angle_site_symmetry_3
_geom_angle_publ_flag
O2 P1 O1 121.1(10) 1_555 1_555 n
O2 P1 C11 108.0(8) 1_555 1_555 n
O2 P1 C1 107.8(9) 1_555 1_555 n
O1 P1 C11 107.9(7) 1_555 1_555 n
O1 P1 C1 109.4(9) 1_555 1_555 n
C11 P1 C1 100.8(6) 1_555 1_555 n
C21 P2 C1 105.1(6) 1_555 1_555 n
C21 P2 O3 114.2(8) 1_555 1_555 n
C21 P2 O4 106.5(7) 1_555 1_555 n
C1 P2 O3 111.4(8) 1_555 1_555 n
C1 P2 O4 103.5(7) 1_555 1_555 n
O3 P2 O4 115.1(10) 1_555 1_555 n
P1 O2 Cu1 131.9(9) 1_555 1_656 n
P1 O1 Cu1 132.8(10) 1_555 1_655 n
P1 C11 C16 119.96(6) 1_555 1_555 n
P1 C11 C12 119.95(8) 1_555 1_555 n
C16 C11 C12 119.99(8) 1_555 1_555 n
P2 C21 C22 119.92(11) 1_555 1_555 n
P2 C21 C26 119.94(6) 1_555 1_555 n
C22 C21 C26 120.03(11) 1_555 1_555 n
P1 C1 P2 116.2(7) 1_555 1_555 n
C11 C16 C15 120.02(8) 1_555 1_555 n
C16 C15 C14 119.66(35) 1_555 1_555 n
C15 C14 C13 119.92(10) 1_555 1_555 n
C14 C13 C12 119.91(12) 1_555 1_555 n
C11 C12 C13 119.91(10) 1_555 1_555 n
C21 C22 C23 119.75(34) 1_555 1_555 n
C22 C23 C24 120.05(9) 1_555 1_555 n
C23 C24 C25 119.94(6) 1_555 1_555 n
C24 C25 C26 120.10(10) 1_555 1_555 n
C21 C26 C25 119.76(21) 1_555 1_555 n
P2 O3 Cu1 143.9(10) 1_555 -1_665 n
P2 O4 Cu1 140.9(9) 1_555 -1_666 n
O2 Cu1 O1 89.5(6) 1_454 1_455 n
O2 Cu1 O3 95.9(6) 1_454 -1_665 n
O2 Cu1 O4 175.0(7) 1_454 -1_666 n
O1 Cu1 O3 173.1(7) 1_455 -1_665 n
O1 Cu1 O4 85.8(5) 1_455 -1_666 n
O3 Cu1 O4 88.6(5) -1_665 -1_666 n

loop_
_geom_bond_atom_site_label_1
_geom_bond_atom_site_label_2
_geom_bond_distance
_geom_bond_site_symmetry_2
_geom_bond_publ_flag
P1 O2 1.506(11) 1_555 n
P1 O1 1.438(10) 1_555 n
P1 C11 1.810(10) 1_555 n
P1 C1 1.843(12) 1_555 n
P2 C21 1.763(10) 1_555 n
P2 C1 1.842(11) 1_555 n
P2 O3 1.444(10) 1_555 n
P2 O4 1.518(11) 1_555 n
O2 P1 1.506(11) 1_555 n
O2 Cu1 1.885(12) 1_656 n
O1 P1 1.438(10) 1_555 n
O1 Cu1 2.019(13) 1_655 n
C11 P1 1.810(10) 1_555 n
C11 C16 1.427(10) 1_555 n
C11 C12 1.404(10) 1_555 n
C21 P2 1.763(10) 1_555 n
C21 C22 1.373(11) 1_555 n
C21 C26 1.420(11) 1_555 n
C1 P1 1.843(12) 1_555 n
C1 P2 1.842(11) 1_555 n
C16 C11 1.427(10) 1_555 n
C16 C15 1.370(10) 1_555 n
C15 C16 1.370(10) 1_555 n
C15 C14 1.424(10) 1_555 n
C14 C15 1.424(10) 1_555 n
C14 C13 1.414(10) 1_555 n
C13 C14 1.414(10) 1_555 n
C13 C12 1.384(10) 1_555 n
C12 C11 1.404(10) 1_555 n
C12 C13 1.384(10) 1_555 n
C22 C21 1.373(11) 1_555 n
C22 C23 1.410(10) 1_555 n
C23 C22 1.410(10) 1_555 n
C23 C24 1.412(11) 1_555 n
C24 C23 1.412(11) 1_555 n
C24 C25 1.371(11) 1_555 n
C25 C24 1.371(11) 1_555 n
C25 C26 1.407(11) 1_555 n
C26 C21 1.420(11) 1_555 n
C26 C25 1.407(11) 1_555 n
O3 P2 1.444(10) 1_555 n
O3 Cu1 2.411(12) 1_655 n
O3 Cu1 1.942(11) -1_665 n
O4 P2 1.518(11) 1_555 n
O4 Cu1 1.965(11) -1_666 n
Cu1 O2 1.885(12) 1_454 n
Cu1 O1 2.019(13) 1_455 n
Cu1 O3 2.411(12) 1_455 n
Cu1 O3 1.942(11) -1_665 n
Cu1 O4 1.965(11) -1_666 n

loop_
_pd_phase_block_id
2005-04-27T11:30|CUPCP_R_2_phase1|sa||
